data_7112770
loop_
_publ_author_name
'Schulz, Stephan'
'Eisenmann, Tamara'
'Schmidt, Sarah'
'Bl\"aser, Dieter'
'Westphal, Ulrich'
'Boese, Roland'

_publ_section_title
;
 Reactions of a \b-diketiminate zinc hydride complex with heterocumulenes.
;
_journal_issue 38
_journal_name_full 'Chemical communications (Cambridge, England)'
_journal_page_first 7226
_journal_page_last 7228
_journal_paper_doi 10.1039/c0cc01329c
_journal_volume 46
_journal_year 2010
_chemical_formula_sum 'C48 H60 N4 O4 Zn2'
_chemical_formula_weight 887.74
_chemical_name_systematic
;
?
;
_space_group_IT_number 2
_symmetry_cell_setting triclinic
_symmetry_space_group_name_Hall '-P 1'
_symmetry_space_group_name_H-M 'P -1'
_atom_sites_solution_hydrogens geom
_atom_sites_solution_primary direct
_atom_sites_solution_secondary difmap
_audit_creation_method SHELXL-97
_cell_angle_alpha 83.802(2)
_cell_angle_beta 81.489(2)
_cell_angle_gamma 67.819(2)
_cell_formula_units_Z 2
_cell_length_a 10.4571(3)
_cell_length_b 13.5684(4)
_cell_length_c 17.0082(5)
_cell_measurement_reflns_used 9920
_cell_measurement_temperature 100(2)
_cell_measurement_theta_max 28.33
_cell_measurement_theta_min 2.43
_cell_volume 2206.45(12)
_computing_cell_refinement 'BRUKER D8 KAPPA APEX 2 Vers. 3.0-2009'
_computing_data_collection 'BRUKER D8 KAPPA APEX 2 Vers. 3.0-2009'
_computing_data_reduction 'BRUKER D8 KAPPA APEX 2 Vers. 3.0-2009'
_computing_molecular_graphics 'BRUKER AXS SHELXTL (c) 2008 / Vers. 2008/4'
_computing_publication_material 'BRUKER AXS SHELXTL (c) 2008 / Vers. 2008/4'
_computing_structure_refinement 'BRUKER AXS SHELXTL (c) 2008 / Vers. 2008/4'
_computing_structure_solution 'BRUKER D8 KAPPA APEX 2 Vers. 3.0-2009'
_diffrn_ambient_temperature 100(2)
_diffrn_detector_area_resol_mean 512
_diffrn_measured_fraction_theta_full 0.988
_diffrn_measured_fraction_theta_max 0.988
_diffrn_measurement_device_type
;
Bruker D8 KAPPA series II with APEX II area detector system
;
_diffrn_measurement_method
;
Data collection strategy APEX 2/COSMO
;
_diffrn_radiation_monochromator graphite
_diffrn_radiation_source 'fine-focus sealed tube'
_diffrn_radiation_type MoK\a
_diffrn_radiation_wavelength 0.71073
_diffrn_reflns_av_R_equivalents 0.0238
_diffrn_reflns_av_sigmaI/netI 0.0259
_diffrn_reflns_limit_h_max 12
_diffrn_reflns_limit_h_min -12
_diffrn_reflns_limit_k_max 15
_diffrn_reflns_limit_k_min -15
_diffrn_reflns_limit_l_max 19
_diffrn_reflns_limit_l_min -19
_diffrn_reflns_number 22387
_diffrn_reflns_theta_full 24.45
_diffrn_reflns_theta_max 24.45
_diffrn_reflns_theta_min 1.21
_exptl_absorpt_coefficient_mu 1.135
_exptl_absorpt_correction_T_max 0.75
_exptl_absorpt_correction_T_min 0.67
_exptl_absorpt_correction_type multi-scan
_exptl_absorpt_process_details
;
BRUKER AXS SMART APEX 2 Vers. 3.0-2009
R.H. Blessing, Acta Cryst. (1995) A51 33-38
;
_exptl_crystal_colour colorless
_exptl_crystal_density_diffrn 1.336
_exptl_crystal_density_method 'not measured'
_exptl_crystal_description plate
_exptl_crystal_F_000 936
_exptl_crystal_size_max 0.13
_exptl_crystal_size_mid 0.10
_exptl_crystal_size_min 0.02
_refine_diff_density_max 1.906
_refine_diff_density_min -0.719
_refine_diff_density_rms 0.084
_refine_ls_extinction_method none
_refine_ls_goodness_of_fit_ref 1.106
_refine_ls_hydrogen_treatment constr
_refine_ls_matrix_type full
_refine_ls_number_parameters 532
_refine_ls_number_reflns 7210
_refine_ls_number_restraints 0
_refine_ls_restrained_S_all 1.106
_refine_ls_R_factor_all 0.0549
_refine_ls_R_factor_gt 0.0497
_refine_ls_shift/su_max 0.000
_refine_ls_shift/su_mean 0.000
_refine_ls_structure_factor_coef Fsqd
_refine_ls_weighting_details 'calc w=1/[\s^2^(Fo^2^)+(0.0500P)^2^+6.2631P] where P=(Fo^2^+2Fc^2^)/3'
_refine_ls_weighting_scheme calc
_refine_ls_wR_factor_gt 0.1220
_refine_ls_wR_factor_ref 0.1247
_reflns_number_gt 6563
_reflns_number_total 7210
_reflns_threshold_expression >2sigma(I)
_cod_data_source_file c0cc01329c.txt
_cod_data_source_block tam_502m
_cod_original_cell_volume 2206.45(11)
_cod_original_sg_symbol_H-M P-1
_cod_database_code 7112770

loop_
_symmetry_equiv_pos_as_xyz
'x, y, z'
'-x, -y, -z'

loop_
_atom_site_label
_atom_site_type_symbol
_atom_site_fract_x
_atom_site_fract_y
_atom_site_fract_z
_atom_site_U_iso_or_equiv
_atom_site_adp_type
_atom_site_occupancy
_atom_site_symmetry_multiplicity
_atom_site_calc_flag
_atom_site_refinement_flags
_atom_site_disorder_assembly
_atom_site_disorder_group
Zn1 Zn 0.36885(4) 0.46748(3) 0.29077(2) 0.01602(13) Uani 1 1 d . . .
Zn2 Zn 0.63945(4) 0.53516(3) 0.18638(3) 0.01975(13) Uani 1 1 d . . .
N1 N 0.1924(3) 0.5762(2) 0.33006(16) 0.0131(6) Uani 1 1 d . . .
N2 N 0.3418(3) 0.3380(2) 0.33750(16) 0.0141(6) Uani 1 1 d . . .
N3 N 0.6769(3) 0.6655(2) 0.16905(16) 0.0131(6) Uani 1 1 d . . .
N4 N 0.8260(3) 0.4284(2) 0.17171(16) 0.0129(6) Uani 1 1 d . . .
CO1 C 0.4376(4) 0.4829(3) 0.1110(2) 0.0210(8) Uani 1 1 d . . .
HO1 H 0.4014 0.4779 0.0539 0.025 Uiso 1 1 d R . .
CO2 C 0.5718(4) 0.5231(3) 0.3543(2) 0.0239(9) Uani 1 1 d . . .
HO2A H 0.5196 0.5159 0.4046 0.029 Uiso 0.50 1 d PR A 1
HO2B H 0.6481 0.5467 0.3522 0.029 Uiso 0.50 1 d PR A 2
O1 O 0.3738(3) 0.4574(2) 0.17151(15) 0.0254(6) Uani 1 1 d . . .
O2 O 0.5291(3) 0.5211(2) 0.10498(16) 0.0270(6) Uani 1 1 d . . .
O3 O 0.5300(3) 0.5105(2) 0.28715(14) 0.0209(5) Uani 1 1 d . B .
O4A O 0.6717(6) 0.5424(4) 0.3529(3) 0.0308(13) Uani 0.50 1 d P B 1
O4B O 0.5176(6) 0.5054(4) 0.4154(3) 0.0321(13) Uani 0.50 1 d P B 2
C1 C 0.0848(3) 0.5465(3) 0.3507(2) 0.0158(7) Uani 1 1 d . . .
C2 C 0.0942(4) 0.4398(3) 0.3577(2) 0.0192(8) Uani 1 1 d . . .
H2 H 0.0068 0.4303 0.3632 0.023 Uiso 1 1 d R . .
C3 C 0.2113(4) 0.3451(3) 0.3581(2) 0.0181(7) Uani 1 1 d . . .
C4 C -0.0580(4) 0.6298(3) 0.3700(2) 0.0251(8) Uani 1 1 d . . .
H4A H -0.0678 0.6502 0.4248 0.038 Uiso 1 1 d R . .
H4B H -0.1288 0.6007 0.3649 0.038 Uiso 1 1 d R . .
H4C H -0.0700 0.6926 0.3333 0.038 Uiso 1 1 d R . .
C5 C 0.1846(4) 0.2440(3) 0.3851(3) 0.0281(9) Uani 1 1 d . . .
H5A H 0.2308 0.1911 0.3450 0.042 Uiso 1 1 d R . .
H5B H 0.0844 0.2591 0.3918 0.042 Uiso 1 1 d R . .
H5C H 0.2218 0.2159 0.4359 0.042 Uiso 1 1 d R . .
C6 C 0.1766(3) 0.6834(3) 0.3434(2) 0.0142(7) Uani 1 1 d . . .
C7 C 0.1729(3) 0.7576(3) 0.2793(2) 0.0162(7) Uani 1 1 d . . .
C8 C 0.1506(4) 0.8619(3) 0.2960(2) 0.0192(8) Uani 1 1 d . . .
H8 H 0.1414 0.9150 0.2528 0.023 Uiso 1 1 d R . .
C9 C 0.1409(4) 0.8913(3) 0.3726(2) 0.0220(8) Uani 1 1 d . . .
C10 C 0.1541(4) 0.8139(3) 0.4343(2) 0.0200(8) Uani 1 1 d . . .
H10 H 0.1514 0.8324 0.4876 0.024 Uiso 1 1 d R . .
C11 C 0.1713(4) 0.7101(3) 0.4213(2) 0.0179(7) Uani 1 1 d . . .
C12 C 0.1972(4) 0.7276(3) 0.1946(2) 0.0207(8) Uani 1 1 d . . .
H12A H 0.2970 0.7033 0.1763 0.031 Uiso 1 1 d R . .
H12B H 0.1473 0.7896 0.1610 0.031 Uiso 1 1 d R . .
H12C H 0.1636 0.6700 0.1911 0.031 Uiso 1 1 d R . .
C13 C 0.1196(5) 1.0047(3) 0.3875(3) 0.0383(11) Uani 1 1 d . . .
H13A H 0.0661 1.0234 0.4397 0.057 Uiso 1 1 d R . .
H13B H 0.0684 1.0528 0.3459 0.057 Uiso 1 1 d R . .
H13C H 0.2099 1.0116 0.3861 0.057 Uiso 1 1 d R . .
C14 C 0.1875(4) 0.6280(3) 0.4901(2) 0.0247(8) Uani 1 1 d . . .
H14A H 0.1866 0.6601 0.5392 0.037 Uiso 1 1 d R . .
H14B H 0.2759 0.5681 0.4798 0.037 Uiso 1 1 d R . .
H14C H 0.1105 0.6023 0.4958 0.037 Uiso 1 1 d R . .
C15 C 0.4503(4) 0.2364(3) 0.3517(2) 0.0153(7) Uani 1 1 d . . .
C16 C 0.4983(4) 0.2110(3) 0.4272(2) 0.0205(8) Uani 1 1 d . . .
C17 C 0.5984(4) 0.1107(3) 0.4415(2) 0.0256(9) Uani 1 1 d . . .
H17 H 0.6318 0.0929 0.4928 0.031 Uiso 1 1 d R . .
C18 C 0.6513(4) 0.0355(3) 0.3839(2) 0.0208(8) Uani 1 1 d . . .
C19 C 0.6046(4) 0.0642(3) 0.3098(2) 0.0181(7) Uani 1 1 d . . .
H19 H 0.6413 0.0136 0.2692 0.022 Uiso 1 1 d R . .
C20 C 0.5062(4) 0.1638(3) 0.2916(2) 0.0160(7) Uani 1 1 d . . .
C21 C 0.4412(5) 0.2900(3) 0.4909(2) 0.0334(10) Uani 1 1 d . . .
H21A H 0.4511 0.3575 0.4707 0.050 Uiso 1 1 d R . .
H21B H 0.4926 0.2617 0.5372 0.050 Uiso 1 1 d R . .
H21C H 0.3427 0.3022 0.5066 0.050 Uiso 1 1 d R . .
C22 C 0.7569(4) -0.0741(3) 0.4013(3) 0.0304(9) Uani 1 1 d . . .
H22A H 0.7100 -0.1249 0.4157 0.046 Uiso 1 1 d R . .
H22B H 0.8052 -0.0712 0.4457 0.046 Uiso 1 1 d R . .
H22C H 0.8245 -0.0969 0.3541 0.046 Uiso 1 1 d R . .
C23 C 0.4627(4) 0.1919(3) 0.2094(2) 0.0262(9) Uani 1 1 d . . .
H23A H 0.5125 0.2350 0.1794 0.039 Uiso 1 1 d R . .
H23B H 0.3624 0.2327 0.2131 0.039 Uiso 1 1 d R . .
H23C H 0.4844 0.1265 0.1820 0.039 Uiso 1 1 d R . .
C31 C 0.8083(4) 0.6586(3) 0.1670(2) 0.0183(8) Uani 1 1 d . . .
C32 C 0.9237(4) 0.5634(3) 0.1731(2) 0.0206(8) Uani 1 1 d . . .
H32 H 1.0076 0.5721 0.1813 0.025 Uiso 1 1 d R . .
C33 C 0.9349(4) 0.4570(3) 0.1697(2) 0.0165(7) Uani 1 1 d . . .
C34 C 0.8371(4) 0.7609(3) 0.1557(3) 0.0290(9) Uani 1 1 d . . .
H34A H 0.8281 0.7897 0.1005 0.043 Uiso 1 1 d R . .
H34B H 0.9315 0.7464 0.1677 0.043 Uiso 1 1 d R . .
H34C H 0.7700 0.8128 0.1919 0.043 Uiso 1 1 d R . .
C35 C 1.0789(4) 0.3729(3) 0.1627(2) 0.0226(8) Uani 1 1 d . . .
H35A H 1.0837 0.3162 0.2044 0.034 Uiso 1 1 d R . .
H35B H 1.1467 0.4046 0.1688 0.034 Uiso 1 1 d R . .
H35C H 1.1001 0.3429 0.1103 0.034 Uiso 1 1 d R . .
C36 C 0.5722(3) 0.7673(3) 0.1511(2) 0.0141(7) Uani 1 1 d . . .
C37 C 0.5438(4) 0.7949(3) 0.0723(2) 0.0204(8) Uani 1 1 d . . .
C38 C 0.4408(4) 0.8922(3) 0.0543(2) 0.0243(8) Uani 1 1 d . . .
H38 H 0.4199 0.9100 0.0003 0.029 Uiso 1 1 d R . .
C39 C 0.3672(4) 0.9638(3) 0.1125(2) 0.0201(8) Uani 1 1 d . . .
C40 C 0.3992(4) 0.9347(3) 0.1898(2) 0.0183(8) Uani 1 1 d . . .
H40 H 0.3504 0.9835 0.2306 0.022 Uiso 1 1 d R . .
C41 C 0.4986(3) 0.8371(3) 0.2110(2) 0.0151(7) Uani 1 1 d . . .
C42 C 0.6254(5) 0.7196(3) 0.0076(2) 0.0318(10) Uani 1 1 d . . .
H42A H 0.7249 0.7053 0.0061 0.048 Uiso 1 1 d R . .
H42B H 0.5946 0.7519 -0.0441 0.048 Uiso 1 1 d R . .
H42C H 0.6092 0.6527 0.0188 0.048 Uiso 1 1 d R . .
C43 C 0.2545(4) 1.0684(3) 0.0924(3) 0.0299(9) Uani 1 1 d . . .
H43A H 0.1635 1.0626 0.1084 0.045 Uiso 1 1 d R . .
H43B H 0.2651 1.0858 0.0350 0.045 Uiso 1 1 d R . .
H43C H 0.2612 1.1249 0.1211 0.045 Uiso 1 1 d R . .
C44 C 0.5236(4) 0.8073(3) 0.2968(2) 0.0223(8) Uani 1 1 d . . .
H44A H 0.4956 0.8722 0.3258 0.033 Uiso 1 1 d R . .
H44B H 0.6225 0.7657 0.2998 0.033 Uiso 1 1 d R . .
H44C H 0.4686 0.7647 0.3205 0.033 Uiso 1 1 d R . .
C45 C 0.8456(3) 0.3212(3) 0.1556(2) 0.0145(7) Uani 1 1 d . . .
C46 C 0.8433(3) 0.2459(3) 0.2181(2) 0.0164(7) Uani 1 1 d . . .
C47 C 0.8552(4) 0.1451(3) 0.1995(2) 0.0210(8) Uani 1 1 d . . .
H47 H 0.8569 0.0922 0.2420 0.025 Uiso 1 1 d R . .
C48 C 0.8644(4) 0.1186(3) 0.1223(2) 0.0232(8) Uani 1 1 d . . .
C49 C 0.8645(4) 0.1956(3) 0.0613(2) 0.0230(8) Uani 1 1 d . . .
H49A H 0.8707 0.1783 0.0072 0.028 Uiso 1 1 d R . .
C50 C 0.8566(4) 0.2968(3) 0.0762(2) 0.0183(7) Uani 1 1 d . . .
C52 C 0.8718(5) 0.0092(3) 0.1049(3) 0.0384(11) Uani 1 1 d . . .
H52A H 0.9310 -0.0448 0.1405 0.058 Uiso 1 1 d R . .
H52B H 0.9111 -0.0052 0.0495 0.058 Uiso 1 1 d R . .
H52C H 0.7782 0.0068 0.1134 0.058 Uiso 1 1 d R . .
C51 C 0.8262(4) 0.2720(3) 0.3034(2) 0.0237(8) Uani 1 1 d . . .
H51A H 0.8644 0.3268 0.3073 0.035 Uiso 1 1 d R . .
H51B H 0.8755 0.2077 0.3352 0.035 Uiso 1 1 d R . .
H51C H 0.7271 0.2985 0.3235 0.035 Uiso 1 1 d R . .
C53 C 0.8612(5) 0.3778(3) 0.0086(2) 0.0282(9) Uani 1 1 d . . .
H53A H 0.9494 0.3889 0.0046 0.042 Uiso 1 1 d R . .
H53B H 0.7837 0.4454 0.0191 0.042 Uiso 1 1 d R . .
H53C H 0.8536 0.3519 -0.0414 0.042 Uiso 1 1 d R . .

loop_
_atom_site_aniso_label
_atom_site_aniso_U_11
_atom_site_aniso_U_22
_atom_site_aniso_U_33
_atom_site_aniso_U_23
_atom_site_aniso_U_13
_atom_site_aniso_U_12
Zn1 0.0122(2) 0.0103(2) 0.0247(2) -0.00024(16) 0.00076(16) -0.00436(17)
Zn2 0.0108(2) 0.0108(2) 0.0372(3) -0.00095(18) -0.00021(17) -0.00453(17)
N1 0.0173(15) 0.0098(14) 0.0119(14) -0.0007(11) -0.0008(11) -0.0049(12)
N2 0.0176(15) 0.0105(14) 0.0132(14) 0.0003(11) 0.0003(11) -0.0050(12)
N3 0.0140(14) 0.0108(14) 0.0133(14) 0.0010(11) -0.0005(11) -0.0039(12)
N4 0.0140(14) 0.0115(14) 0.0130(14) -0.0010(11) -0.0020(11) -0.0043(12)
CO1 0.0188(19) 0.0187(19) 0.027(2) -0.0014(15) -0.0055(15) -0.0078(16)
CO2 0.022(2) 0.019(2) 0.033(2) -0.0063(16) -0.0094(17) -0.0054(17)
O1 0.0306(15) 0.0285(15) 0.0200(14) -0.0013(11) -0.0005(11) -0.0150(13)
O2 0.0239(14) 0.0315(15) 0.0274(15) 0.0009(12) -0.0021(11) -0.0134(13)
O3 0.0201(13) 0.0246(14) 0.0203(13) -0.0021(11) -0.0043(10) -0.0098(11)
O4A 0.031(3) 0.026(3) 0.036(3) -0.001(2) 0.007(2) -0.016(3)
O4B 0.041(3) 0.032(3) 0.011(3) 0.001(2) 0.004(2) -0.002(3)
C1 0.0147(17) 0.0156(18) 0.0149(17) -0.0017(14) 0.0022(13) -0.0044(15)
C2 0.0150(17) 0.0182(19) 0.0250(19) 0.0009(15) 0.0021(14) -0.0089(15)
C3 0.0202(19) 0.0146(18) 0.0204(18) -0.0012(14) 0.0009(14) -0.0084(15)
C4 0.0149(18) 0.019(2) 0.040(2) -0.0041(17) 0.0030(16) -0.0055(16)
C5 0.022(2) 0.019(2) 0.043(2) 0.0021(17) 0.0019(17) -0.0102(17)
C6 0.0120(16) 0.0108(17) 0.0184(18) -0.0015(13) -0.0006(13) -0.0029(14)
C7 0.0107(16) 0.0144(18) 0.0224(18) 0.0004(14) -0.0019(14) -0.0038(14)
C8 0.0156(18) 0.0145(18) 0.027(2) 0.0036(15) -0.0033(15) -0.0058(15)
C9 0.0172(18) 0.0143(19) 0.035(2) -0.0066(16) -0.0009(15) -0.0056(15)
C10 0.0161(18) 0.023(2) 0.0210(19) -0.0096(15) -0.0015(14) -0.0046(16)
C11 0.0159(17) 0.0178(19) 0.0183(18) -0.0011(14) -0.0026(14) -0.0042(15)
C12 0.0247(19) 0.0187(19) 0.0206(19) 0.0037(15) -0.0054(15) -0.0103(16)
C13 0.050(3) 0.021(2) 0.044(3) -0.0092(19) -0.002(2) -0.014(2)
C14 0.032(2) 0.025(2) 0.0131(18) -0.0004(15) -0.0025(15) -0.0065(18)
C15 0.0172(18) 0.0111(17) 0.0160(17) 0.0025(13) 0.0005(14) -0.0052(15)
C16 0.028(2) 0.0162(19) 0.0160(18) 0.0008(14) -0.0035(15) -0.0075(16)
C17 0.032(2) 0.023(2) 0.0201(19) 0.0063(16) -0.0101(16) -0.0074(18)
C18 0.0221(19) 0.0141(18) 0.0237(19) 0.0034(15) -0.0027(15) -0.0050(16)
C19 0.0193(18) 0.0157(18) 0.0183(18) -0.0039(14) 0.0004(14) -0.0054(15)
C20 0.0173(18) 0.0134(17) 0.0172(18) -0.0005(14) -0.0010(14) -0.0060(15)
C21 0.050(3) 0.024(2) 0.020(2) -0.0016(17) -0.0068(18) -0.006(2)
C22 0.032(2) 0.017(2) 0.035(2) 0.0035(17) -0.0094(18) 0.0003(18)
C23 0.039(2) 0.017(2) 0.0184(19) -0.0034(15) -0.0080(17) -0.0032(17)
C31 0.0189(18) 0.0149(18) 0.0217(19) 0.0005(14) 0.0003(14) -0.0083(15)
C32 0.0151(18) 0.0173(19) 0.030(2) -0.0004(15) -0.0003(15) -0.0077(15)
C33 0.0162(17) 0.0162(18) 0.0154(17) -0.0006(14) 0.0024(13) -0.0056(15)
C34 0.0177(19) 0.018(2) 0.052(3) -0.0002(18) -0.0009(18) -0.0087(17)
C35 0.0144(18) 0.0182(19) 0.033(2) -0.0014(16) 0.0005(15) -0.0045(16)
C36 0.0151(17) 0.0109(17) 0.0162(17) 0.0005(13) 0.0005(13) -0.0060(14)
C37 0.028(2) 0.0175(19) 0.0149(18) 0.0003(14) -0.0012(15) -0.0076(16)
C38 0.032(2) 0.021(2) 0.0183(19) 0.0074(15) -0.0097(16) -0.0084(17)
C39 0.0182(18) 0.0163(19) 0.0247(19) 0.0047(15) -0.0028(15) -0.0066(15)
C40 0.0174(18) 0.0140(18) 0.0222(19) -0.0022(14) 0.0022(14) -0.0055(15)
C41 0.0134(17) 0.0141(17) 0.0189(18) 0.0000(14) -0.0017(13) -0.0066(14)
C42 0.051(3) 0.024(2) 0.0152(19) -0.0010(16) -0.0046(18) -0.008(2)
C43 0.027(2) 0.024(2) 0.034(2) 0.0068(17) -0.0078(17) -0.0034(18)
C44 0.028(2) 0.0179(19) 0.0178(19) -0.0039(15) -0.0047(15) -0.0031(16)
C45 0.0117(16) 0.0114(17) 0.0186(18) -0.0025(13) -0.0025(13) -0.0016(14)
C46 0.0129(17) 0.0150(18) 0.0203(18) 0.0006(14) -0.0027(14) -0.0040(14)
C47 0.0161(18) 0.0137(18) 0.031(2) 0.0037(15) -0.0013(15) -0.0047(15)
C48 0.0184(19) 0.0162(19) 0.035(2) -0.0086(16) -0.0001(16) -0.0060(16)
C49 0.0211(19) 0.021(2) 0.023(2) -0.0097(16) -0.0025(15) -0.0022(16)
C50 0.0194(18) 0.0153(18) 0.0177(18) -0.0044(14) -0.0020(14) -0.0025(15)
C52 0.047(3) 0.021(2) 0.050(3) -0.013(2) 0.001(2) -0.015(2)
C51 0.031(2) 0.0189(19) 0.0181(19) 0.0040(15) -0.0021(15) -0.0077(17)
C53 0.043(2) 0.022(2) 0.0134(18) -0.0026(15) -0.0031(16) -0.0057(19)

loop_
_atom_type_symbol
_atom_type_description
_atom_type_scat_dispersion_real
_atom_type_scat_dispersion_imag
_atom_type_scat_source
C C 0.0033 0.0016 'International Tables Vol C Tables 4.2.6.8 and 6.1.1.4'
H H 0.0000 0.0000 'International Tables Vol C Tables 4.2.6.8 and 6.1.1.4'
N N 0.0061 0.0033 'International Tables Vol C Tables 4.2.6.8 and 6.1.1.4'
O O 0.0106 0.0060 'International Tables Vol C Tables 4.2.6.8 and 6.1.1.4'
Zn Zn 0.2839 1.4301 'International Tables Vol C Tables 4.2.6.8 and 6.1.1.4'

loop_
_geom_angle_atom_site_label_1
_geom_angle_atom_site_label_2
_geom_angle_atom_site_label_3
_geom_angle
N2 Zn1 N1 100.83(11)
N2 Zn1 O3 129.93(11)
N1 Zn1 O3 113.58(11)
N2 Zn1 O1 103.71(11)
N1 Zn1 O1 109.07(11)
O3 Zn1 O1 98.24(10)
N3 Zn2 N4 101.33(11)
N3 Zn2 O3 119.16(11)
N4 Zn2 O3 113.20(11)
N3 Zn2 O2 112.34(11)
N4 Zn2 O2 109.21(11)
O3 Zn2 O2 101.69(10)
C1 N1 C6 118.7(3)
C1 N1 Zn1 117.5(2)
C6 N1 Zn1 123.7(2)
C3 N2 C15 117.6(3)
C3 N2 Zn1 116.6(2)
C15 N2 Zn1 125.9(2)
C31 N3 C36 118.8(3)
C31 N3 Zn2 118.2(2)
C36 N3 Zn2 122.8(2)
C33 N4 C45 120.5(3)
C33 N4 Zn2 119.5(2)
C45 N4 Zn2 119.7(2)
O1 CO1 O2 129.1(4)
O4B CO2 O4A 118.4(5)
O4B CO2 O3 120.6(5)
O4A CO2 O3 120.7(5)
CO1 O1 Zn1 135.1(2)
CO1 O2 Zn2 130.8(2)
CO2 O3 Zn1 120.3(2)
CO2 O3 Zn2 116.5(2)
Zn1 O3 Zn2 123.25(12)
N1 C1 C2 124.0(3)
N1 C1 C4 119.6(3)
C2 C1 C4 116.4(3)
C3 C2 C1 130.0(3)
N2 C3 C2 125.2(3)
N2 C3 C5 118.4(3)
C2 C3 C5 116.4(3)
C7 C6 C11 120.8(3)
C7 C6 N1 120.4(3)
C11 C6 N1 118.7(3)
C6 C7 C8 117.9(3)
C6 C7 C12 122.1(3)
C8 C7 C12 119.9(3)
C9 C8 C7 122.2(3)
C8 C9 C10 118.2(3)
C8 C9 C13 120.2(4)
C10 C9 C13 121.6(4)
C9 C10 C11 121.9(3)
C10 C11 C6 118.7(3)
C10 C11 C14 120.1(3)
C6 C11 C14 121.2(3)
C20 C15 C16 120.6(3)
C20 C15 N2 120.5(3)
C16 C15 N2 118.9(3)
C17 C16 C15 118.4(3)
C17 C16 C21 120.9(3)
C15 C16 C21 120.7(3)
C16 C17 C18 122.0(3)
C19 C18 C17 118.0(3)
C19 C18 C22 120.8(3)
C17 C18 C22 121.3(3)
C18 C19 C20 122.6(3)
C19 C20 C15 118.2(3)
C19 C20 C23 120.3(3)
C15 C20 C23 121.4(3)
N3 C31 C32 125.2(3)
N3 C31 C34 118.2(3)
C32 C31 C34 116.6(3)
C31 C32 C33 130.0(3)
N4 C33 C32 123.5(3)
N4 C33 C35 119.2(3)
C32 C33 C35 117.3(3)
C37 C36 C41 120.3(3)
C37 C36 N3 118.5(3)
C41 C36 N3 121.2(3)
C38 C37 C36 119.2(3)
C38 C37 C42 120.7(3)
C36 C37 C42 120.1(3)
C37 C38 C39 121.7(3)
C40 C39 C38 117.6(3)
C40 C39 C43 121.2(3)
C38 C39 C43 121.2(3)
C39 C40 C41 122.7(3)
C40 C41 C36 118.4(3)
C40 C41 C44 120.3(3)
C36 C41 C44 121.2(3)
C46 C45 C50 120.9(3)
C46 C45 N4 120.4(3)
C50 C45 N4 118.5(3)
C47 C46 C45 118.3(3)
C47 C46 C51 120.1(3)
C45 C46 C51 121.7(3)
C48 C47 C46 122.4(3)
C47 C48 C49 118.1(3)
C47 C48 C52 120.7(4)
C49 C48 C52 121.2(4)
C48 C49 C50 121.9(3)
C49 C50 C45 118.3(3)
C49 C50 C53 120.8(3)
C45 C50 C53 120.9(3)

loop_
_geom_bond_atom_site_label_1
_geom_bond_atom_site_label_2
_geom_bond_distance
Zn1 N2 1.950(3)
Zn1 N1 1.954(3)
Zn1 O3 1.971(2)
Zn1 O1 2.039(3)
Zn2 N3 1.935(3)
Zn2 N4 1.941(3)
Zn2 O3 1.986(2)
Zn2 O2 1.995(3)
N1 C1 1.321(4)
N1 C6 1.440(4)
N2 C3 1.326(4)
N2 C15 1.440(4)
N3 C31 1.337(4)
N3 C36 1.437(4)
N4 C33 1.330(4)
N4 C45 1.441(4)
CO1 O1 1.233(4)
CO1 O2 1.236(4)
CO2 O4B 1.154(7)
CO2 O4A 1.165(7)
CO2 O3 1.332(5)
C1 C2 1.407(5)
C1 C4 1.509(5)
C2 C3 1.401(5)
C3 C5 1.512(5)
C6 C7 1.397(5)
C6 C11 1.398(5)
C7 C8 1.399(5)
C7 C12 1.498(5)
C8 C9 1.383(5)
C9 C10 1.384(5)
C9 C13 1.514(5)
C10 C11 1.389(5)
C11 C14 1.508(5)
C15 C20 1.401(5)
C15 C16 1.409(5)
C16 C17 1.391(5)
C16 C21 1.502(5)
C17 C18 1.392(5)
C18 C19 1.382(5)
C18 C22 1.510(5)
C19 C20 1.391(5)
C20 C23 1.500(5)
C31 C32 1.402(5)
C31 C34 1.515(5)
C32 C33 1.410(5)
C33 C35 1.504(5)
C36 C37 1.397(5)
C36 C41 1.396(5)
C37 C38 1.391(5)
C37 C42 1.514(5)
C38 C39 1.391(5)
C39 C40 1.383(5)
C39 C43 1.508(5)
C40 C41 1.390(5)
C41 C44 1.505(5)
C45 C46 1.396(5)
C45 C50 1.401(5)
C46 C47 1.393(5)
C46 C51 1.501(5)
C47 C48 1.378(5)
C48 C49 1.391(5)
C48 C52 1.516(5)
C49 C50 1.394(5)
C50 C53 1.511(5)
